data_7223858
loop_
_publ_author_name
'Dharavath, Srinivas'
'Ghule, Vikas'

_publ_section_title
;
 Synthesis of Nitrate Ester and Nitramine Derivatives of Polyfluoro Alkyl
 Compounds for High Energy Materials
;
_journal_name_full 'RSC Adv.'
_journal_paper_doi 10.1039/C5RA24615F
_journal_year 2016
_chemical_formula_moiety '0.17(C6 H4 F8 N2 O6)'
_chemical_formula_sum 'C6 H4 F8 N2 O6'
_chemical_formula_weight 352.09
_chemical_name_systematic
;
 ? 
;
_space_group_crystal_system triclinic
_space_group_IT_number 2
_space_group_name_Hall '-P 1'
_space_group_name_H-M_alt 'P -1'
_symmetry_space_group_name_Hall '-P 1'
_symmetry_space_group_name_H-M 'P -1'
_atom_sites_solution_hydrogens geom
_atom_sites_solution_primary direct
_atom_sites_solution_secondary difmap
_audit_creation_date 2015-03-19
_audit_creation_method
;
  Olex2 1.1
  (compiled 2011.11.01 svn.r2039, GUI svn.r3906)
;
_audit_update_record
;
2015-11-19 deposited with the CCDC.
2016-01-07 downloaded from the CCDC.
;
_cell_angle_alpha 91.605(10)
_cell_angle_beta 104.350(9)
_cell_angle_gamma 101.944(10)
_cell_formula_units_Z 1
_cell_length_a 5.1438(5)
_cell_length_b 6.2912(9)
_cell_length_c 9.9448(12)
_cell_measurement_reflns_used 743
_cell_measurement_temperature 293(2)
_cell_measurement_theta_max 70.6240
_cell_measurement_theta_min 4.6560
_cell_volume 303.96(7)
_computing_cell_refinement
;
CrysAlisPro, Agilent Technologies,
Version 1.171.37.34i (release 04-08-2014 CrysAlis171 .NET)
(compiled Aug  4 2014,14:34:23)
;
_computing_data_collection
;
CrysAlisPro, Agilent Technologies,
Version 1.171.37.34i (release 04-08-2014 CrysAlis171 .NET)
(compiled Aug  4 2014,14:34:23)
;
_computing_data_reduction
;
CrysAlisPro, Agilent Technologies,
Version 1.171.37.34i (release 04-08-2014 CrysAlis171 .NET)
(compiled Aug  4 2014,14:34:23)
;
_computing_molecular_graphics
;
O. V. Dolomanov, L. J. Bourhis, R. J. Gildea, J. A. K. Howard and H. Puschmann,
OLEX2: a complete structure solution, refinement and analysis program.
J. Appl. Cryst. (2009). 42, 339-341.
;
_computing_publication_material
;
O. V. Dolomanov, L. J. Bourhis, R. J. Gildea, J. A. K. Howard and H. Puschmann,
OLEX2: a complete structure solution, refinement and analysis program.
J. Appl. Cryst. (2009). 42, 339-341.
;
_computing_structure_refinement
;
XL, G.M. Sheldrick, Acta Cryst.
(2008). A64, 112-122
;
_computing_structure_solution
;
XS, G.M. Sheldrick, Acta Cryst.
(2008). A64, 112-122
;
_diffrn_ambient_temperature 293(2)
_diffrn_detector 'CCD plate'
_diffrn_detector_area_resol_mean 16.3291
_diffrn_detector_type Eos
_diffrn_measured_fraction_theta_full 0.9487
_diffrn_measured_fraction_theta_max 0.9526
_diffrn_measurement_details
;
  1 omega   34.00   74.00   1.0000    3.0000
omega____ theta____ kappa____ phi______ frames
    -       35.6479   37.0000   30.0000 40

  2 omega   24.00  103.00   1.0000    3.0000
omega____ theta____ kappa____ phi______ frames
    -       35.6479   57.0000  120.0000 79

  3 omega   54.00   91.00   1.0000   12.0000
omega____ theta____ kappa____ phi______ frames
    -      108.0000  -30.0000  120.0000 37

  4 omega   61.00   87.00   1.0000   12.0000
omega____ theta____ kappa____ phi______ frames
    -      108.0000  -30.0000   90.0000 26

  5 omega   82.00  124.00   1.0000   12.0000
omega____ theta____ kappa____ phi______ frames
    -      108.0000  -61.0000   30.0000 42

  6 omega   57.00  120.00   1.0000   12.0000
omega____ theta____ kappa____ phi______ frames
    -      108.0000 -129.0000 -100.0000 63

  7 omega   48.00  104.00   1.0000   12.0000
omega____ theta____ kappa____ phi______ frames
    -      108.0000  -61.0000 -120.0000 56

  8 omega   56.00   91.00   1.0000   12.0000
omega____ theta____ kappa____ phi______ frames
    -      108.0000  -30.0000 -120.0000 35

  9 omega   44.00   89.00   1.0000   12.0000
omega____ theta____ kappa____ phi______ frames
    -      108.0000  -45.0000 -180.0000 45

 10 omega   40.00   69.00   1.0000   12.0000
omega____ theta____ kappa____ phi______ frames
    -      108.0000  -30.0000  -60.0000 29

 11 omega   46.00   75.00   1.0000   12.0000
omega____ theta____ kappa____ phi______ frames
    -      108.0000  -30.0000   30.0000 29

 12 omega   41.00   81.00   1.0000   12.0000
omega____ theta____ kappa____ phi______ frames
    -      108.0000  -61.0000   30.0000 40

 13 omega   50.00  114.00   1.0000   12.0000
omega____ theta____ kappa____ phi______ frames
    -      108.0000 -111.0000   30.0000 64

 14 omega   45.00   89.00   1.0000    3.0000
omega____ theta____ kappa____ phi______ frames
    -       35.6479 -129.0000 -100.0000 44

 15 omega    3.00   39.00   1.0000    3.0000
omega____ theta____ kappa____ phi______ frames
    -       35.6479  -57.0000 -120.0000 36

 16 omega  -14.00   43.00   1.0000    3.0000
omega____ theta____ kappa____ phi______ frames
    -       35.6479  -57.0000  -60.0000 57

 17 omega   39.00   93.00   1.0000    3.0000
omega____ theta____ kappa____ phi______ frames
    -       35.6479   57.0000  -90.0000 54

 18 omega  126.00  177.00   1.0000   12.0000
omega____ theta____ kappa____ phi______ frames
    -      108.0000  111.0000  -90.0000 51

 19 omega  119.00  175.00   1.0000   12.0000
omega____ theta____ kappa____ phi______ frames
    -      108.0000   61.0000 -180.0000 56

 20 omega   13.00   98.00   1.0000    3.0000
omega____ theta____ kappa____ phi______ frames
    -       35.6479   77.0000   30.0000 85

 21 omega   39.00  171.00   1.0000   12.0000
omega____ theta____ kappa____ phi______ frames
    -      108.0000    0.0000  150.0000 132

 22 omega   12.00   92.00   1.0000    3.0000
omega____ theta____ kappa____ phi______ frames
    -       35.6479   77.0000 -180.0000 80
;
_diffrn_measurement_device 'four-circle diffractometer'
_diffrn_measurement_device_type 'Xcalibur, Eos, Gemini'
_diffrn_measurement_method '\w scans'
_diffrn_orient_matrix_UB_11 -0.0541063000
_diffrn_orient_matrix_UB_12 -0.2314154000
_diffrn_orient_matrix_UB_13 -0.0710365000
_diffrn_orient_matrix_UB_21 0.0808495000
_diffrn_orient_matrix_UB_22 -0.0888148000
_diffrn_orient_matrix_UB_23 0.1436862000
_diffrn_orient_matrix_UB_31 -0.3016772000
_diffrn_orient_matrix_UB_32 -0.0405903000
_diffrn_orient_matrix_UB_33 0.0075212000
_diffrn_radiation_monochromator graphite
_diffrn_radiation_probe x-ray
_diffrn_radiation_type 'Cu K\a'
_diffrn_radiation_wavelength 1.54184
_diffrn_reflns_av_R_equivalents 0.0096
_diffrn_reflns_av_unetI/netI 0.0205
_diffrn_reflns_limit_h_max 3
_diffrn_reflns_limit_h_min -6
_diffrn_reflns_limit_k_max 7
_diffrn_reflns_limit_k_min -7
_diffrn_reflns_limit_l_max 11
_diffrn_reflns_limit_l_min -11
_diffrn_reflns_number 1630
_diffrn_reflns_theta_full 70.22
_diffrn_reflns_theta_max 71.22
_diffrn_reflns_theta_min 4.61
_diffrn_source 'Enhance (Cu) X-ray Source'
_exptl_absorpt_coefficient_mu 2.203
_exptl_absorpt_correction_T_max 1.00000
_exptl_absorpt_correction_T_min 0.27274
_exptl_absorpt_correction_type multi-scan
_exptl_absorpt_process_details
;
CrysAlisPro, Agilent Technologies,
Version 1.171.37.34i (release 04-08-2014 CrysAlis171 .NET)
(compiled Aug  4 2014,14:34:23)
Empirical absorption correction using spherical harmonics,
 implemented in SCALE3 ABSPACK scaling algorithm.
;
_exptl_crystal_density_diffrn 1.923
_exptl_crystal_density_method 'not measured'
_exptl_crystal_F_000 141
_exptl_crystal_size_max 1.0
_exptl_crystal_size_mid 0.8
_exptl_crystal_size_min 0.6
_refine_diff_density_max 0.625
_refine_diff_density_min -0.497
_refine_diff_density_rms 0.117
_refine_ls_extinction_method none
_refine_ls_goodness_of_fit_ref 1.900
_refine_ls_hydrogen_treatment mixed
_refine_ls_matrix_type full
_refine_ls_number_parameters 100
_refine_ls_number_reflns 1126
_refine_ls_number_restraints 0
_refine_ls_restrained_S_all 1.900
_refine_ls_R_factor_all 0.0809
_refine_ls_R_factor_gt 0.0755
_refine_ls_shift/su_max 0.000
_refine_ls_shift/su_mean 0.000
_refine_ls_structure_factor_coef Fsqd
_refine_ls_weighting_details 'calc w=1/[\s^2^(Fo^2^)+(0.1000P)^2^+0.0000P] where P=(Fo^2^+2Fc^2^)/3'
_refine_ls_weighting_scheme calc
_refine_ls_wR_factor_gt 0.2329
_refine_ls_wR_factor_ref 0.2417
_reflns_number_gt 993
_reflns_number_total 1126
_reflns_threshold_expression >2sigma(I)
_cod_data_source_file c5ra24615f2.cif
_cod_data_source_block srinu
_cod_original_cell_volume 303.96(6)
_cod_database_code 7223858
_chemical_oxdiff_formula 'C6 H4 F8 N2 O6'
_chemical_oxdiff_usercomment SRINU
_reflns_odcompleteness_completeness 97.87
_reflns_odcompleteness_iscentric 1
_reflns_odcompleteness_theta 66.97

loop_
_space_group_symop_id
_space_group_symop_operation_xyz
1 'x, y, z'
2 '-x, -y, -z'

loop_
_atom_site_label
_atom_site_type_symbol
_atom_site_fract_x
_atom_site_fract_y
_atom_site_fract_z
_atom_site_U_iso_or_equiv
_atom_site_adp_type
_atom_site_occupancy
_atom_site_symmetry_multiplicity
_atom_site_calc_flag
_atom_site_refinement_flags
F1 F 0.1664(4) 0.1753(3) 0.4227(2) 0.0536(7) Uani 1 1 d .
F2 F -0.2360(4) 0.2786(3) 0.5350(2) 0.0524(7) Uani 1 1 d .
F3 F -0.3070(4) 0.5071(3) 0.3780(2) 0.0564(7) Uani 1 1 d .
F4 F 0.0818(5) 0.3978(3) 0.2655(2) 0.0607(8) Uani 1 1 d .
O5 O -0.5565(5) -0.2518(4) 0.0945(3) 0.0544(8) Uani 1 1 d .
O6 O -0.1480(5) -0.0223(4) 0.1826(3) 0.0484(7) Uani 1 1 d .
O7 O -0.1744(6) -0.2912(5) 0.0308(3) 0.0633(9) Uani 1 1 d .
C8 C -0.0331(6) 0.2682(5) 0.3499(3) 0.0363(7) Uani 1 1 d .
N9 N -0.3148(6) -0.1972(4) 0.1009(3) 0.0458(8) Uani 1 1 d .
C10 C -0.2715(7) 0.0920(5) 0.2666(3) 0.0431(8) Uani 1 1 d .
H10A H -0.3515 -0.0039 0.3274 0.052 Uiso 1 1 calc R
H10B H -0.4133 0.1552 0.2093 0.052 Uiso 1 1 calc R
C11 C -0.1178(6) 0.4109(4) 0.4531(3) 0.0352(7) Uani 1 1 d .

loop_
_atom_site_aniso_label
_atom_site_aniso_U_11
_atom_site_aniso_U_22
_atom_site_aniso_U_33
_atom_site_aniso_U_23
_atom_site_aniso_U_13
_atom_site_aniso_U_12
F1 0.0394(12) 0.0499(12) 0.0631(13) -0.0228(9) -0.0042(9) 0.0164(9)
F2 0.0519(13) 0.0429(11) 0.0570(12) -0.0162(8) 0.0237(9) -0.0101(9)
F3 0.0413(12) 0.0544(13) 0.0615(13) -0.0226(10) -0.0145(10) 0.0208(10)
F4 0.0809(17) 0.0438(12) 0.0539(12) -0.0134(8) 0.0312(11) -0.0085(10)
O5 0.0278(13) 0.0512(13) 0.0739(17) -0.0331(12) 0.0084(10) -0.0033(10)
O6 0.0344(13) 0.0423(12) 0.0614(14) -0.0291(10) 0.0122(10) -0.0026(9)
O7 0.0511(17) 0.0540(15) 0.0793(18) -0.0263(13) 0.0208(14) -0.0013(12)
C8 0.0293(15) 0.0308(13) 0.0423(15) -0.0120(11) 0.0045(12) 0.0000(11)
N9 0.0444(17) 0.0377(14) 0.0487(15) -0.0121(11) 0.0063(12) 0.0035(12)
C10 0.0293(15) 0.0433(17) 0.0493(16) -0.0235(13) 0.0046(12) 0.0022(12)
C11 0.0277(15) 0.0309(14) 0.0422(15) -0.0106(11) 0.0037(12) 0.0037(12)

loop_
_atom_type_symbol
_atom_type_description
_atom_type_scat_dispersion_real
_atom_type_scat_dispersion_imag
_atom_type_scat_source
C C 0.0181 0.0091 'International Tables Vol C Tables 4.2.6.8 and 6.1.1.4'
H H 0.0000 0.0000 'International Tables Vol C Tables 4.2.6.8 and 6.1.1.4'
N N 0.0311 0.0180 'International Tables Vol C Tables 4.2.6.8 and 6.1.1.4'
O O 0.0492 0.0322 'International Tables Vol C Tables 4.2.6.8 and 6.1.1.4'
F F 0.0727 0.0534 'International Tables Vol C Tables 4.2.6.8 and 6.1.1.4'

loop_
_geom_angle_atom_site_label_1
_geom_angle_atom_site_label_2
_geom_angle_atom_site_label_3
_geom_angle
_geom_angle_site_symmetry_3
N9 O6 C10 116.2(2) .
F1 C8 C10 109.5(2) .
F1 C8 C11 108.4(2) .
F4 C8 F1 106.1(3) .
F4 C8 C10 111.0(3) .
F4 C8 C11 108.8(2) .
C10 C8 C11 112.8(3) .
O5 N9 O6 122.7(3) .
O5 N9 O7 127.0(3) .
O7 N9 O6 110.2(3) .
O6 C10 C8 103.5(3) .
F2 C11 C8 107.9(2) .
F2 C11 C11 108.6(3) 2_566
F3 C11 F2 108.2(3) .
F3 C11 C8 107.1(2) .
F3 C11 C11 108.8(3) 2_566
C8 C11 C11 115.9(3) 2_566

loop_
_geom_bond_atom_site_label_1
_geom_bond_atom_site_label_2
_geom_bond_distance
_geom_bond_site_symmetry_2
F1 C8 1.350(4) .
F2 C11 1.342(4) .
F3 C11 1.333(4) .
F4 C8 1.342(4) .
O5 N9 1.204(4) .
O6 N9 1.350(3) .
O6 C10 1.427(4) .
O7 N9 1.326(4) .
C8 C10 1.517(4) .
C8 C11 1.543(4) .
C11 C11 1.554(5) 2_566
